data_1535598
loop_
_publ_author_name
'Brueckner, A.'
'Worzala, H.'

_publ_section_title
;
 Zur Kenntnis einer Hochtemperaturmodifikation des Bleidiphosphats, Pb2 P2
 O7
;
_journal_name_full 'Zeitschrift fuer Anorganische und Allgemeine Chemie'
_journal_page_first 173
_journal_page_last 177
_journal_volume 584
_journal_year 1990
_chemical_formula_sum 'P2 Pb2'
_chemical_name_systematic 'Pb2 (P2 O7)'
_space_group_IT_number 14
_symmetry_space_group_name_Hall '-P 2yn'
_symmetry_space_group_name_H-M 'P 1 21/n 1'
_cell_angle_alpha 90
_cell_angle_beta 95.4
_cell_angle_gamma 90
_cell_formula_units_Z 4
_cell_length_a 12.852
_cell_length_b 7.076
_cell_length_c 7.096
_cell_volume 642.452
_citation_journal_id_ASTM ZAACAB
_cod_data_source_file Brueckner_ZAACAB_1990_1753.cif
_cod_data_source_block P2Pb2
_cod_original_cell_volume 642.4517
_cod_original_sg_symbol_Hall '-P 2ybc (x-z,y,z)'
_cod_database_code 1535598

loop_
_symmetry_equiv_pos_as_xyz
x,y,z
-x+1/2,y+1/2,-z+1/2
-x,-y,-z
x-1/2,-y-1/2,z-1/2

loop_
_atom_site_label
_atom_site_type_symbol
_atom_site_fract_x
_atom_site_fract_y
_atom_site_fract_z
_atom_site_occupancy
_atom_site_U_iso_or_equiv
P1 P+5 0.407 0.284 0.849 1 0.0
Pb1 Pb+2 0.3551 0.7905 0.7529 1 0.0
Pb2 Pb+2 0.3597 0.3783 0.3436 1 0.0
P2 P+5 0.5955 0.132 0.7453 1 0.0
